data_4087948
loop_
_publ_author_name
'Haas, Michael'
'Leypold, Mario'
'Schnalzer, Dominik'
'Torvisco, Ana'
'Stueger, Harald'

_publ_section_title
;
 Stable Germenolates and Germenes with Exocyclic Structures
;
_journal_issue 21
_journal_name_full Organometallics
_journal_page_first 5291
_journal_paper_doi 10.1021/acs.organomet.5b00750
_journal_volume 34
_journal_year 2015
_chemical_formula_moiety 'C34 H73 Ge2 K O7 Si6, C7 H8'
_chemical_formula_sum 'C41 H81 Ge2 K O7 Si6'
_chemical_formula_weight 1038.87
_space_group_crystal_system monoclinic
_space_group_IT_number 14
_space_group_name_Hall '-P 2yn'
_space_group_name_H-M_alt 'P 1 21/n 1'
_atom_sites_solution_hydrogens geom
_audit_creation_method SHELXL-2014/7
_audit_update_record
;
2015-01-28 # Formatted by publCIF

;
_cell_angle_alpha 90
_cell_angle_beta 92.703(4)
_cell_angle_gamma 90
_cell_formula_units_Z 4
_cell_length_a 10.0779(12)
_cell_length_b 23.527(3)
_cell_length_c 23.354(3)
_cell_measurement_reflns_used 9287
_cell_measurement_temperature 100(2)
_cell_measurement_theta_max 27.20
_cell_measurement_theta_min 2.33
_cell_volume 5531.1(12)
_computing_cell_refinement 'Bruker SAINT'
_computing_data_collection 'Bruker APEX2'
_computing_data_reduction 'Bruker SAINT'
_computing_molecular_graphics 'Bruker SHELXTL'
_computing_publication_material 'Bruker SHELXTL'
_computing_structure_refinement 'SHELXL-2014 (Sheldrick 2014)'
_computing_structure_solution 'SHELXS-97 (Sheldrick 2008)'
_diffrn_ambient_temperature 100(2)
_diffrn_measured_fraction_theta_full 0.998
_diffrn_measured_fraction_theta_max 0.998
_diffrn_measurement_device_type 'Bruker APEX-II CCD'
_diffrn_measurement_method '\f and \w scans'
_diffrn_radiation_monochromator 'multilayer monochromator'
_diffrn_radiation_source 'Incoatec microfocus sealed tube'
_diffrn_radiation_type MoK\a
_diffrn_radiation_wavelength 0.71073
_diffrn_reflns_av_R_equivalents 0.1674
_diffrn_reflns_av_unetI/netI 0.0712
_diffrn_reflns_Laue_measured_fraction_full 0.998
_diffrn_reflns_Laue_measured_fraction_max 0.998
_diffrn_reflns_limit_h_max 11
_diffrn_reflns_limit_h_min -11
_diffrn_reflns_limit_k_max 27
_diffrn_reflns_limit_k_min -27
_diffrn_reflns_limit_l_max 27
_diffrn_reflns_limit_l_min -27
_diffrn_reflns_number 112336
_diffrn_reflns_point_group_measured_fraction_full 0.998
_diffrn_reflns_point_group_measured_fraction_max 0.998
_diffrn_reflns_theta_full 24.999
_diffrn_reflns_theta_max 24.999
_diffrn_reflns_theta_min 2.332
_exptl_absorpt_coefficient_mu 1.332
_exptl_absorpt_correction_T_max 0.741
_exptl_absorpt_correction_T_min 0.652
_exptl_absorpt_correction_type multi-scan
_exptl_absorpt_process_details SADABS
_exptl_crystal_colour orange
_exptl_crystal_density_diffrn 1.248
_exptl_crystal_description plate
_exptl_crystal_F_000 2200
_exptl_crystal_size_max 0.100
_exptl_crystal_size_mid 0.050
_exptl_crystal_size_min 0.030
_refine_diff_density_max 1.552
_refine_diff_density_min -1.207
_refine_diff_density_rms 0.126
_refine_ls_extinction_method none
_refine_ls_goodness_of_fit_ref 1.094
_refine_ls_hydrogen_treatment constr
_refine_ls_matrix_type full
_refine_ls_number_parameters 640
_refine_ls_number_reflns 9717
_refine_ls_number_restraints 702
_refine_ls_restrained_S_all 1.077
_refine_ls_R_factor_all 0.1024
_refine_ls_R_factor_gt 0.0646
_refine_ls_shift/su_max 0.001
_refine_ls_shift/su_mean 0.000
_refine_ls_structure_factor_coef Fsqd
_refine_ls_weighting_details 'w=1/[\s^2^(Fo^2^)+(0.1093P)^2^+2.5635P] where P=(Fo^2^+2Fc^2^)/3'
_refine_ls_weighting_scheme calc
_refine_ls_wR_factor_gt 0.1597
_refine_ls_wR_factor_ref 0.1936
_reflns_Friedel_coverage 0.000
_reflns_number_gt 6698
_reflns_number_total 9717
_reflns_threshold_expression 'I > 2\s(I)'
_cod_data_source_file om5b00750_si_001.cif
_cod_data_source_block AT378_a_a_a
_cod_original_cell_volume 5531.1(11)
_cod_original_sg_symbol_H-M 'P 21/n'
_cod_database_code 4087948
_publcif_datablock.id {5e3711f3-6f6e-4074-9a7b-91fe1193cf93}

_shelx_shelxl_version_number 2014/7
_shelx_space_group_comment
;
The symmetry employed for this shelxl refinement is uniquely defined
by the following loop, which should always be used as a source of
symmetry information in preference to the above space-group names.
They are only intended as comments.
;
_shelx_estimated_absorpt_t_min 0.878
_shelx_estimated_absorpt_t_max 0.961

loop_
_space_group_symop_operation_xyz
'x, y, z'
'-x+1/2, y+1/2, -z+1/2'
'-x, -y, -z'
'x-1/2, -y-1/2, z-1/2'

loop_
_atom_site_label
_atom_site_type_symbol
_atom_site_fract_x
_atom_site_fract_y
_atom_site_fract_z
_atom_site_U_iso_or_equiv
_atom_site_adp_type
_atom_site_occupancy
_atom_site_site_symmetry_order
_atom_site_calc_flag
_atom_site_refinement_flags_posn
_atom_site_refinement_flags_adp
_atom_site_refinement_flags_occupancy
_atom_site_disorder_assembly
_atom_site_disorder_group
C1 C 0.0904(8) 0.6307(3) 0.1310(4) 0.085(3) Uani 1 1 d . U . . .
H1A H 0.0684 0.6700 0.1205 0.128 Uiso 1 1 calc R U . . .
H1B H 0.1286 0.6296 0.1704 0.128 Uiso 1 1 calc R U . . .
H1C H 0.0097 0.6074 0.1284 0.128 Uiso 1 1 calc R U . . .
C2 C 0.2638(5) 0.5599(2) 0.1043(2) 0.0343(12) Uani 1 1 d . U . . .
C3 C 0.3540(6) 0.5405(2) 0.0638(2) 0.0370(13) Uani 1 1 d . U . . .
H3 H 0.4053 0.5074 0.0721 0.044 Uiso 1 1 calc R U . . .
C4 C 0.3691(7) 0.5683(3) 0.0131(3) 0.0540(16) Uani 1 1 d . U . . .
H4 H 0.4284 0.5542 -0.0140 0.065 Uiso 1 1 calc R U . . .
C5 C 0.2975(8) 0.6164(3) 0.0021(3) 0.0646(19) Uani 1 1 d . U . . .
H5 H 0.3089 0.6360 -0.0328 0.077 Uiso 1 1 calc R U . . .
C6 C 0.2109(7) 0.6374(3) 0.0391(3) 0.0632(18) Uani 1 1 d . U . . .
H6 H 0.1651 0.6718 0.0303 0.076 Uiso 1 1 calc R U . . .
C7 C 0.1872(6) 0.6082(2) 0.0918(3) 0.0520(15) Uani 1 1 d . U . . .
C8 C 0.4690(6) 0.6642(2) 0.1819(2) 0.0361(13) Uani 1 1 d . U . . .
H8A H 0.4120 0.6721 0.2139 0.054 Uiso 1 1 calc R U . . .
H8B H 0.4147 0.6629 0.1460 0.054 Uiso 1 1 calc R U . . .
H8C H 0.5358 0.6942 0.1797 0.054 Uiso 1 1 calc R U . . .
C9 C 0.6617(6) 0.5829(2) 0.1294(2) 0.0313(12) Uani 1 1 d . U . . .
H9A H 0.7013 0.5448 0.1310 0.047 Uiso 1 1 calc R U . . .
H9B H 0.7324 0.6115 0.1301 0.047 Uiso 1 1 calc R U . . .
H9C H 0.6064 0.5868 0.0940 0.047 Uiso 1 1 calc R U . . .
C10 C 0.8182(6) 0.6694(2) 0.2566(2) 0.0441(15) Uani 1 1 d . U . . .
H10A H 0.7624 0.7034 0.2530 0.066 Uiso 1 1 calc R U . . .
H10B H 0.8639 0.6636 0.2209 0.066 Uiso 1 1 calc R U . . .
H10C H 0.8841 0.6743 0.2884 0.066 Uiso 1 1 calc R U . . .
C11 C 0.8217(6) 0.5412(3) 0.2719(2) 0.0420(14) Uani 1 1 d . U . . .
H11A H 0.7691 0.5069 0.2780 0.063 Uiso 1 1 calc R U . . .
H11B H 0.8897 0.5452 0.3031 0.063 Uiso 1 1 calc R U . . .
H11C H 0.8645 0.5383 0.2352 0.063 Uiso 1 1 calc R U . . .
C17 C 0.4806(9) 0.7160(4) 0.4556(3) 0.086(3) Uani 1 1 d . U . . .
H17A H 0.3952 0.6961 0.4512 0.129 Uiso 1 1 calc R U . . .
H17B H 0.4650 0.7561 0.4643 0.129 Uiso 1 1 calc R U . . .
H17C H 0.5347 0.6987 0.4869 0.129 Uiso 1 1 calc R U . . .
C18 C 0.7259(9) 0.7522(3) 0.3974(3) 0.074(2) Uani 1 1 d . U . . .
H18A H 0.7831 0.7448 0.3654 0.112 Uiso 1 1 calc R U . . .
H18B H 0.7722 0.7410 0.4335 0.112 Uiso 1 1 calc R U . . .
H18C H 0.7045 0.7928 0.3987 0.112 Uiso 1 1 calc R U . . .
C22 C 0.1211(6) 0.4047(2) 0.0315(2) 0.0347(12) Uani 1 1 d . U . . .
H22A H 0.0838 0.3675 0.0190 0.042 Uiso 1 1 calc R U . . .
H22B H 0.1594 0.4233 -0.0020 0.042 Uiso 1 1 calc R U . . .
C23 C 0.0148(6) 0.4409(2) 0.0543(2) 0.0341(12) Uani 1 1 d . U . . .
H23A H 0.0532 0.4774 0.0682 0.041 Uiso 1 1 calc R U . . .
H23B H -0.0531 0.4493 0.0234 0.041 Uiso 1 1 calc R U . . .
C24 C -0.1420(5) 0.4473(2) 0.1252(2) 0.0359(12) Uani 1 1 d . U . . .
H24A H -0.2086 0.4601 0.0955 0.043 Uiso 1 1 calc R U . . .
H24B H -0.0987 0.4813 0.1427 0.043 Uiso 1 1 calc R U . . .
C25 C -0.2086(5) 0.4141(2) 0.1700(2) 0.0345(12) Uani 1 1 d . U . . .
H25A H -0.2842 0.4360 0.1842 0.041 Uiso 1 1 calc R U . . .
H25B H -0.2432 0.3779 0.1536 0.041 Uiso 1 1 calc R U . . .
C26 C -0.1709(6) 0.3689(3) 0.2596(2) 0.0417(14) Uani 1 1 d . U . . .
H26A H -0.1943 0.3307 0.2443 0.050 Uiso 1 1 calc R U . . .
H26B H -0.2528 0.3870 0.2727 0.050 Uiso 1 1 calc R U . . .
C27 C -0.0715(6) 0.3635(3) 0.3087(2) 0.0437(14) Uani 1 1 d . U . . .
H27A H -0.0487 0.4016 0.3241 0.052 Uiso 1 1 calc R U . . .
H27B H -0.1093 0.3408 0.3396 0.052 Uiso 1 1 calc R U . . .
C28 C 0.1376(6) 0.3232(3) 0.3354(2) 0.0438(14) Uani 1 1 d . U . . .
H28A H 0.0935 0.3009 0.3650 0.053 Uiso 1 1 calc R U . . .
H28B H 0.1727 0.3586 0.3532 0.053 Uiso 1 1 calc R U . . .
C29 C 0.2483(6) 0.2895(3) 0.3122(2) 0.0453(14) Uani 1 1 d . U . . .
H29A H 0.3122 0.2786 0.3438 0.054 Uiso 1 1 calc R U . . .
H29B H 0.2129 0.2544 0.2938 0.054 Uiso 1 1 calc R U . . .
C30 C 0.4169(6) 0.2917(3) 0.2462(3) 0.0492(15) Uani 1 1 d . U . . .
H30A H 0.3812 0.2555 0.2302 0.059 Uiso 1 1 calc R U . . .
H30B H 0.4874 0.2826 0.2758 0.059 Uiso 1 1 calc R U . . .
C31 C 0.4738(6) 0.3266(3) 0.1995(3) 0.0487(15) Uani 1 1 d . U . . .
H31A H 0.4983 0.3648 0.2142 0.058 Uiso 1 1 calc R U . . .
H31B H 0.5547 0.3081 0.1858 0.058 Uiso 1 1 calc R U . . .
C32 C 0.4301(6) 0.3581(3) 0.1051(2) 0.0403(13) Uani 1 1 d . U . . .
H32A H 0.5075 0.3362 0.0925 0.048 Uiso 1 1 calc R U . . .
H32B H 0.4601 0.3970 0.1152 0.048 Uiso 1 1 calc R U . . .
C33 C 0.3241(6) 0.3602(3) 0.0579(2) 0.0424(14) Uani 1 1 d . U . . .
H33A H 0.3614 0.3749 0.0224 0.051 Uiso 1 1 calc R U . . .
H33B H 0.2886 0.3216 0.0502 0.051 Uiso 1 1 calc R U . . .
C34 C 0.9880(7) 0.2515(3) 0.4769(3) 0.070(2) Uani 1 1 d . U . . .
H34A H 1.0018 0.2119 0.4656 0.105 Uiso 1 1 calc R U . . .
H34B H 0.9814 0.2536 0.5186 0.105 Uiso 1 1 calc R U . . .
H34C H 1.0630 0.2746 0.4654 0.105 Uiso 1 1 calc R U . . .
C35 C 0.8630(6) 0.2732(2) 0.4483(2) 0.0418(13) Uani 1 1 d . U . . .
C36 C 0.8226(8) 0.3290(3) 0.4552(3) 0.0572(17) Uani 1 1 d . U . . .
H36 H 0.8757 0.3539 0.4787 0.069 Uiso 1 1 calc R U . . .
C37 C 0.7065(8) 0.3489(3) 0.4287(3) 0.0598(18) Uani 1 1 d . U . . .
H37 H 0.6795 0.3870 0.4346 0.072 Uiso 1 1 calc R U . . .
C38 C 0.6309(8) 0.3143(3) 0.3943(3) 0.0588(17) Uani 1 1 d . U . . .
H38 H 0.5524 0.3283 0.3750 0.071 Uiso 1 1 calc R U . . .
C39 C 0.6676(7) 0.2596(3) 0.3875(3) 0.0573(17) Uani 1 1 d . U . . .
H39 H 0.6135 0.2351 0.3641 0.069 Uiso 1 1 calc R U . . .
C40 C 0.7814(7) 0.2390(3) 0.4138(3) 0.0491(15) Uani 1 1 d . U . . .
H40 H 0.8050 0.2003 0.4084 0.059 Uiso 1 1 calc R U . . .
C100 C 0.2535(5) 0.5266(2) 0.1588(2) 0.0303(11) Uani 1 1 d . U . . .
Ge1 Ge 0.41981(6) 0.51064(2) 0.20676(2) 0.0370(2) Uani 1 1 d . U . . .
Ge2 Ge 0.61979(6) 0.61487(2) 0.36346(2) 0.02883(18) Uani 1 1 d . U . . .
K1 K 0.15334(12) 0.39334(5) 0.19187(5) 0.0358(3) Uani 1 1 d . U . . .
O1 O 0.1437(4) 0.50748(17) 0.17036(16) 0.0461(10) Uani 1 1 d . U . . .
O2 O 0.2209(4) 0.39657(15) 0.07535(14) 0.0331(8) Uani 1 1 d . U . . .
O3 O -0.0451(4) 0.41242(14) 0.09986(14) 0.0309(8) Uani 1 1 d . U . . .
O4 O -0.1151(3) 0.40275(15) 0.21578(15) 0.0335(8) Uani 1 1 d . U . . .
O5 O 0.0448(4) 0.33645(16) 0.28953(15) 0.0387(9) Uani 1 1 d . U . . .
O6 O 0.3136(4) 0.32301(16) 0.27126(16) 0.0404(9) Uani 1 1 d . U . . .
O7 O 0.3762(4) 0.33137(16) 0.15362(16) 0.0409(9) Uani 1 1 d . U . . .
Si1 Si 0.55448(14) 0.59350(5) 0.19399(6) 0.0247(3) Uani 1 1 d . U . . .
Si2 Si 0.71003(14) 0.60506(6) 0.27086(6) 0.0267(3) Uani 1 1 d . U . . .
Si6 Si 0.5700(2) 0.71049(7) 0.38723(7) 0.0524(5) Uani 1 1 d . U . . .
Si7 Si 0.8104(12) 0.5925(7) 0.4298(7) 0.035(2) Uani 0.372(19) 1 d . U P A 1
Si7' Si 0.7742(12) 0.5818(4) 0.4326(4) 0.0476(19) Uani 0.628(19) 1 d . U P A 2
C19 C 0.712(3) 0.6009(10) 0.5078(9) 0.036(5) Uani 0.372(19) 1 d . U P A 1
H19A H 0.7572 0.5774 0.5374 0.055 Uiso 0.372(19) 1 calc R U P A 1
H19B H 0.6198 0.5886 0.5020 0.055 Uiso 0.372(19) 1 calc R U P A 1
H19C H 0.7146 0.6408 0.5200 0.055 Uiso 0.372(19) 1 calc R U P A 1
C20 C 0.9359(19) 0.6001(9) 0.4239(9) 0.038(4) Uani 0.372(19) 1 d . U P A 1
H7A H 0.9527 0.6403 0.4158 0.057 Uiso 0.372(19) 1 calc R U P A 1
H7B H 0.9650 0.5768 0.3920 0.057 Uiso 0.372(19) 1 calc R U P A 1
H7C H 0.9854 0.5890 0.4593 0.057 Uiso 0.372(19) 1 calc R U P A 1
C21 C 0.756(3) 0.4993(7) 0.4332(7) 0.042(5) Uani 0.372(19) 1 d . U P A 1
H21A H 0.7935 0.4795 0.4007 0.063 Uiso 0.372(19) 1 calc R U P A 1
H21B H 0.6595 0.4953 0.4312 0.063 Uiso 0.372(19) 1 calc R U P A 1
H21C H 0.7926 0.4828 0.4692 0.063 Uiso 0.372(19) 1 calc R U P A 1
C19' C 0.7707(17) 0.6096(7) 0.5069(5) 0.047(3) Uani 0.628(19) 1 d . U P A 2
H19D H 0.8569 0.6028 0.5269 0.070 Uiso 0.628(19) 1 calc R U P A 2
H19E H 0.7010 0.5901 0.5272 0.070 Uiso 0.628(19) 1 calc R U P A 2
H19F H 0.7524 0.6505 0.5057 0.070 Uiso 0.628(19) 1 calc R U P A 2
C20' C 0.9548(12) 0.6285(7) 0.4082(5) 0.050(3) Uani 0.628(19) 1 d . U P A 2
H20A H 1.0294 0.6186 0.4348 0.075 Uiso 0.628(19) 1 calc R U P A 2
H20B H 0.9383 0.6695 0.4099 0.075 Uiso 0.628(19) 1 calc R U P A 2
H20C H 0.9762 0.6179 0.3691 0.075 Uiso 0.628(19) 1 calc R U P A 2
C21' C 0.8500(17) 0.5106(5) 0.4306(4) 0.053(4) Uani 0.628(19) 1 d . U P A 2
H21D H 0.9380 0.5117 0.4503 0.080 Uiso 0.628(19) 1 calc R U P A 2
H21E H 0.8587 0.4990 0.3907 0.080 Uiso 0.628(19) 1 calc R U P A 2
H21F H 0.7936 0.4834 0.4498 0.080 Uiso 0.628(19) 1 calc R U P A 2
Si4 Si 0.4472(3) 0.54521(12) 0.37195(10) 0.0265(7) Uani 0.601(4) 1 d . U P A 3
C12 C 0.341(2) 0.5619(12) 0.4363(9) 0.035(4) Uani 0.601(4) 1 d . U P A 3
H12A H 0.2589 0.5398 0.4332 0.053 Uiso 0.601(4) 1 calc R U P A 3
H12B H 0.3201 0.6025 0.4366 0.053 Uiso 0.601(4) 1 calc R U P A 3
H12C H 0.3911 0.5518 0.4719 0.053 Uiso 0.601(4) 1 calc R U P A 3
C12' C 0.373(4) 0.5550(19) 0.4400(14) 0.034(6) Uani 0.399(4) 1 d . U P A 4
H12D H 0.3045 0.5254 0.4407 0.051 Uiso 0.399(4) 1 calc R U P A 4
H12E H 0.3455 0.5877 0.4625 0.051 Uiso 0.399(4) 1 calc R U P A 4
H12F H 0.4570 0.5400 0.4565 0.051 Uiso 0.399(4) 1 calc R U P A 4
C13 C 0.5186(11) 0.4724(4) 0.3788(5) 0.046(3) Uani 0.601(4) 1 d . U P A 3
H13A H 0.4465 0.4444 0.3776 0.069 Uiso 0.601(4) 1 calc R U P A 3
H13B H 0.5702 0.4692 0.4152 0.069 Uiso 0.601(4) 1 calc R U P A 3
H13C H 0.5767 0.4654 0.3470 0.069 Uiso 0.601(4) 1 calc R U P A 3
Si5 Si 0.2983(2) 0.54327(9) 0.29229(9) 0.0249(7) Uani 0.601(4) 1 d . U P A 3
C14 C 0.2004(10) 0.6116(4) 0.2867(4) 0.037(2) Uani 0.601(4) 1 d . U P A 3
H14A H 0.1649 0.6206 0.3239 0.055 Uiso 0.601(4) 1 calc R U P A 3
H14B H 0.1269 0.6072 0.2580 0.055 Uiso 0.601(4) 1 calc R U P A 3
H14C H 0.2586 0.6425 0.2751 0.055 Uiso 0.601(4) 1 calc R U P A 3
C15 C 0.188(2) 0.4783(8) 0.3114(12) 0.034(4) Uani 0.601(4) 1 d . U P A 3
H15A H 0.1584 0.4825 0.3506 0.050 Uiso 0.601(4) 1 calc R U P A 3
H15B H 0.2390 0.4432 0.3084 0.050 Uiso 0.601(4) 1 calc R U P A 3
H15C H 0.1097 0.4767 0.2846 0.050 Uiso 0.601(4) 1 calc R U P A 3
C15' C 0.171(4) 0.4913(11) 0.310(2) 0.032(5) Uani 0.399(4) 1 d . U P A 4
H15D H 0.1486 0.5038 0.3485 0.048 Uiso 0.399(4) 1 calc R U P A 4
H15E H 0.1438 0.4516 0.3045 0.048 Uiso 0.399(4) 1 calc R U P A 4
H15F H 0.1236 0.5152 0.2813 0.048 Uiso 0.399(4) 1 calc R U P A 4
Si4' Si 0.3967(4) 0.57912(18) 0.35896(16) 0.0291(11) Uani 0.399(4) 1 d . U P A 4
C13' C 0.2712(15) 0.6340(6) 0.3329(7) 0.042(3) Uani 0.399(4) 1 d . U P A 4
H13D H 0.1830 0.6165 0.3291 0.064 Uiso 0.399(4) 1 calc R U P A 4
H13E H 0.2958 0.6487 0.2956 0.064 Uiso 0.399(4) 1 calc R U P A 4
H13F H 0.2696 0.6653 0.3606 0.064 Uiso 0.399(4) 1 calc R U P A 4
Si5' Si 0.3728(4) 0.49857(13) 0.30138(15) 0.0254(10) Uani 0.399(4) 1 d . U P A 4
C14' C 0.4762(15) 0.4408(5) 0.3376(5) 0.031(3) Uani 0.399(4) 1 d . U P A 4
H14D H 0.4479 0.4353 0.3768 0.047 Uiso 0.399(4) 1 calc R U P A 4
H14E H 0.5701 0.4517 0.3387 0.047 Uiso 0.399(4) 1 calc R U P A 4
H14F H 0.4643 0.4052 0.3161 0.047 Uiso 0.399(4) 1 calc R U P A 4
C16' C 0.501(3) 0.7572(9) 0.3245(8) 0.064(6) Uani 0.49(4) 1 d . U P B 5
H16A H 0.5479 0.7483 0.2898 0.097 Uiso 0.49(4) 1 calc R U P B 5
H16B H 0.5142 0.7974 0.3342 0.097 Uiso 0.49(4) 1 calc R U P B 5
H16C H 0.4059 0.7497 0.3177 0.097 Uiso 0.49(4) 1 calc R U P B 5
C16 C 0.436(2) 0.7378(9) 0.3362(8) 0.051(5) Uani 0.51(4) 1 d . U P B 6
H16D H 0.4722 0.7426 0.2982 0.077 Uiso 0.51(4) 1 calc R U P B 6
H16E H 0.4046 0.7745 0.3499 0.077 Uiso 0.51(4) 1 calc R U P B 6
H16F H 0.3627 0.7106 0.3338 0.077 Uiso 0.51(4) 1 calc R U P B 6

loop_
_atom_site_aniso_label
_atom_site_aniso_U_11
_atom_site_aniso_U_22
_atom_site_aniso_U_33
_atom_site_aniso_U_23
_atom_site_aniso_U_13
_atom_site_aniso_U_12
C1 0.050(5) 0.062(5) 0.143(7) -0.034(5) 0.007(4) -0.001(4)
C2 0.026(3) 0.033(3) 0.043(3) -0.004(2) -0.008(2) -0.008(2)
C3 0.032(3) 0.042(3) 0.036(3) 0.005(2) -0.006(2) -0.009(2)
C4 0.054(4) 0.067(4) 0.040(3) 0.013(3) -0.016(3) -0.020(3)
C5 0.062(5) 0.060(4) 0.068(4) 0.019(3) -0.030(3) -0.020(3)
C6 0.045(4) 0.048(4) 0.092(4) 0.012(3) -0.040(3) -0.016(3)
C7 0.031(3) 0.034(3) 0.089(4) -0.007(3) -0.018(3) -0.004(2)
C8 0.033(3) 0.035(3) 0.040(3) -0.005(2) 0.000(2) -0.001(2)
C9 0.043(3) 0.026(3) 0.026(3) 0.002(2) 0.005(2) 0.000(2)
C10 0.041(4) 0.050(3) 0.042(3) -0.006(3) 0.008(3) -0.023(3)
C11 0.036(3) 0.058(3) 0.032(3) -0.015(3) -0.006(2) 0.013(3)
C17 0.112(7) 0.079(5) 0.069(4) -0.033(4) 0.019(4) 0.016(5)
C18 0.122(6) 0.040(4) 0.061(4) -0.009(3) -0.001(4) -0.024(4)
C22 0.036(3) 0.038(3) 0.030(3) 0.003(2) -0.003(2) -0.008(2)
C23 0.035(3) 0.034(3) 0.033(3) 0.004(2) -0.005(2) -0.003(2)
C24 0.030(3) 0.034(3) 0.043(3) -0.005(2) -0.005(2) 0.005(2)
C25 0.025(3) 0.035(3) 0.043(3) -0.008(2) -0.003(2) 0.004(2)
C26 0.030(3) 0.049(3) 0.046(3) 0.001(3) 0.008(2) -0.006(2)
C27 0.034(3) 0.058(4) 0.040(3) 0.006(3) 0.007(2) -0.009(3)
C28 0.041(3) 0.047(3) 0.043(3) 0.016(3) -0.006(2) -0.013(2)
C29 0.043(3) 0.046(3) 0.046(3) 0.016(3) -0.007(2) -0.010(3)
C30 0.042(4) 0.056(4) 0.048(3) 0.007(3) -0.007(3) 0.014(3)
C31 0.027(3) 0.069(4) 0.050(3) 0.003(3) -0.006(2) 0.008(3)
C32 0.024(3) 0.049(3) 0.049(3) 0.001(2) 0.006(2) 0.001(2)
C33 0.034(3) 0.052(3) 0.042(3) -0.001(3) 0.009(2) 0.002(3)
C34 0.053(4) 0.084(5) 0.072(5) 0.035(4) -0.006(3) -0.002(4)
C35 0.049(3) 0.038(3) 0.038(3) 0.010(2) 0.000(2) -0.007(2)
C36 0.093(5) 0.041(3) 0.037(3) -0.003(3) -0.011(3) 0.000(3)
C37 0.096(5) 0.046(3) 0.038(3) 0.000(3) 0.007(3) 0.023(3)
C38 0.069(5) 0.067(4) 0.040(3) 0.002(3) 0.003(3) 0.024(3)
C39 0.051(4) 0.057(4) 0.063(4) -0.010(3) -0.013(3) 0.000(3)
C40 0.056(4) 0.033(3) 0.059(4) -0.009(3) 0.001(3) 0.003(3)
C100 0.028(3) 0.033(3) 0.030(2) -0.0130(19) 0.0008(19) -0.011(2)
Ge1 0.0460(4) 0.0347(3) 0.0292(3) 0.0072(2) -0.0088(3) -0.0191(3)
Ge2 0.0292(4) 0.0311(3) 0.0265(3) -0.0063(2) 0.0038(2) -0.0076(2)
K1 0.0271(7) 0.0463(7) 0.0341(6) 0.0091(5) 0.0017(5) 0.0018(5)
O1 0.042(2) 0.059(2) 0.038(2) -0.0103(18) 0.0047(18) -0.0231(19)
O2 0.029(2) 0.038(2) 0.0320(19) -0.0029(15) 0.0011(14) -0.0004(15)
O3 0.030(2) 0.0308(18) 0.0312(18) -0.0005(14) -0.0019(14) 0.0042(15)
O4 0.022(2) 0.042(2) 0.0371(19) -0.0015(15) -0.0010(15) -0.0038(16)
O5 0.033(2) 0.047(2) 0.037(2) 0.0062(17) 0.0006(15) -0.0069(17)
O6 0.037(2) 0.040(2) 0.044(2) 0.0098(17) -0.0026(16) -0.0028(17)
O7 0.025(2) 0.050(2) 0.047(2) 0.0054(17) -0.0020(16) 0.0014(17)
Si1 0.0282(8) 0.0217(7) 0.0242(7) -0.0017(5) 0.0016(6) -0.0032(6)
Si2 0.0241(8) 0.0311(7) 0.0251(7) -0.0043(6) 0.0026(6) -0.0056(6)
Si6 0.0810(15) 0.0398(9) 0.0356(9) -0.0119(7) -0.0057(9) 0.0204(9)
Si7 0.026(4) 0.051(6) 0.027(3) -0.002(3) -0.004(3) -0.010(3)
Si7' 0.076(6) 0.038(3) 0.027(2) -0.0060(19) -0.009(3) 0.008(3)
C19 0.042(11) 0.034(9) 0.032(7) -0.008(6) -0.006(7) -0.009(8)
C20 0.032(6) 0.034(9) 0.048(10) -0.010(7) -0.002(5) -0.008(5)
C21 0.049(12) 0.044(7) 0.034(8) -0.002(5) -0.001(7) -0.003(6)
C19' 0.046(9) 0.065(8) 0.029(5) -0.005(4) 0.002(5) -0.013(7)
C20' 0.035(6) 0.078(8) 0.037(6) -0.007(6) -0.006(4) -0.003(5)
C21' 0.064(10) 0.061(6) 0.033(5) 0.002(4) -0.012(5) 0.013(6)
Si4 0.0289(15) 0.0252(15) 0.0251(12) 0.0020(10) -0.0019(10) -0.0066(12)
C12 0.028(10) 0.046(8) 0.031(6) -0.002(5) 0.004(7) -0.006(7)
C12' 0.022(14) 0.054(14) 0.025(6) 0.003(6) -0.005(7) -0.009(10)
C13 0.045(6) 0.032(4) 0.061(6) 0.002(4) -0.006(5) -0.006(4)
Si5 0.0233(14) 0.0254(13) 0.0263(12) -0.0004(9) 0.0025(9) -0.0023(10)
C14 0.038(6) 0.040(5) 0.032(5) 0.002(4) 0.004(4) 0.005(4)
C15 0.028(8) 0.033(8) 0.040(7) 0.003(7) -0.001(6) -0.010(6)
C15' 0.035(7) 0.011(10) 0.050(11) 0.010(8) -0.003(6) -0.003(6)
Si4' 0.032(2) 0.024(2) 0.032(2) -0.0021(16) 0.0063(16) -0.0036(18)
C13' 0.033(7) 0.033(6) 0.060(9) 0.005(6) 0.001(6) -0.004(5)
Si5' 0.027(2) 0.0192(18) 0.0301(19) 0.0014(13) -0.0009(14) -0.0056(14)
C14' 0.048(8) 0.021(5) 0.025(6) -0.003(4) 0.000(5) 0.002(5)
C16' 0.095(15) 0.036(8) 0.060(8) -0.001(6) -0.013(8) 0.008(9)
C16 0.069(10) 0.032(8) 0.052(7) -0.016(5) -0.001(6) 0.004(7)

loop_
_atom_type_symbol
_atom_type_description
_atom_type_scat_dispersion_real
_atom_type_scat_dispersion_imag
_atom_type_scat_source
C C 0.0033 0.0016 'International Tables Vol C Tables 4.2.6.8 and 6.1.1.4'
H H 0.0000 0.0000 'International Tables Vol C Tables 4.2.6.8 and 6.1.1.4'
Ge Ge 0.1547 1.8001 'International Tables Vol C Tables 4.2.6.8 and 6.1.1.4'
K K 0.2009 0.2494 'International Tables Vol C Tables 4.2.6.8 and 6.1.1.4'
O O 0.0106 0.0060 'International Tables Vol C Tables 4.2.6.8 and 6.1.1.4'
Si Si 0.0817 0.0704 'International Tables Vol C Tables 4.2.6.8 and 6.1.1.4'

loop_
_geom_angle_atom_site_label_1
_geom_angle_atom_site_label_2
_geom_angle_atom_site_label_3
_geom_angle
C7 C1 H1A 109.5
C7 C1 H1B 109.5
H1A C1 H1B 109.5
C7 C1 H1C 109.5
H1A C1 H1C 109.5
H1B C1 H1C 109.5
C7 C2 C3 119.1(5)
C7 C2 C100 122.9(5)
C3 C2 C100 118.0(5)
C4 C3 C2 121.7(6)
C4 C3 H3 119.1
C2 C3 H3 119.1
C5 C4 C3 118.7(7)
C5 C4 H4 120.6
C3 C4 H4 120.6
C6 C5 C4 122.5(7)
C6 C5 H5 118.7
C4 C5 H5 118.7
C5 C6 C7 120.8(7)
C5 C6 H6 119.6
C7 C6 H6 119.6
C2 C7 C6 117.1(7)
C2 C7 C1 122.6(7)
C6 C7 C1 120.3(7)
Si1 C8 H8A 109.5
Si1 C8 H8B 109.5
H8A C8 H8B 109.5
Si1 C8 H8C 109.5
H8A C8 H8C 109.5
H8B C8 H8C 109.5
Si1 C9 H9A 109.5
Si1 C9 H9B 109.5
H9A C9 H9B 109.5
Si1 C9 H9C 109.5
H9A C9 H9C 109.5
H9B C9 H9C 109.5
Si2 C10 H10A 109.5
Si2 C10 H10B 109.5
H10A C10 H10B 109.5
Si2 C10 H10C 109.5
H10A C10 H10C 109.5
H10B C10 H10C 109.5
Si2 C11 H11A 109.5
Si2 C11 H11B 109.5
H11A C11 H11B 109.5
Si2 C11 H11C 109.5
H11A C11 H11C 109.5
H11B C11 H11C 109.5
Si6 C17 H17A 109.5
Si6 C17 H17B 109.5
H17A C17 H17B 109.5
Si6 C17 H17C 109.5
H17A C17 H17C 109.5
H17B C17 H17C 109.5
Si6 C18 H18A 109.5
Si6 C18 H18B 109.5
H18A C18 H18B 109.5
Si6 C18 H18C 109.5
H18A C18 H18C 109.5
H18B C18 H18C 109.5
O2 C22 C23 108.5(4)
O2 C22 H22A 110.0
C23 C22 H22A 110.0
O2 C22 H22B 110.0
C23 C22 H22B 110.0
H22A C22 H22B 108.4
O3 C23 C22 109.7(4)
O3 C23 H23A 109.7
C22 C23 H23A 109.7
O3 C23 H23B 109.7
C22 C23 H23B 109.7
H23A C23 H23B 108.2
O3 C24 C25 109.3(4)
O3 C24 K1 52.9(2)
C25 C24 K1 84.3(3)
O3 C24 H24A 109.8
C25 C24 H24A 109.8
K1 C24 H24A 161.6
O3 C24 H24B 109.8
C25 C24 H24B 109.8
K1 C24 H24B 76.3
H24A C24 H24B 108.3
O4 C25 C24 108.8(4)
O4 C25 H25A 109.9
C24 C25 H25A 109.9
O4 C25 H25B 109.9
C24 C25 H25B 109.9
H25A C25 H25B 108.3
O4 C26 C27 108.9(5)
O4 C26 H26A 109.9
C27 C26 H26A 109.9
O4 C26 H26B 109.9
C27 C26 H26B 109.9
H26A C26 H26B 108.3
O5 C27 C26 109.3(5)
O5 C27 H27A 109.8
C26 C27 H27A 109.8
O5 C27 H27B 109.8
C26 C27 H27B 109.8
H27A C27 H27B 108.3
O5 C28 C29 108.6(5)
O5 C28 H28A 110.0
C29 C28 H28A 110.0
O5 C28 H28B 110.0
C29 C28 H28B 110.0
H28A C28 H28B 108.3
O6 C29 C28 109.1(5)
O6 C29 H29A 109.9
C28 C29 H29A 109.9
O6 C29 H29B 109.9
C28 C29 H29B 109.9
H29A C29 H29B 108.3
O6 C30 C31 109.1(5)
O6 C30 H30A 109.9
C31 C30 H30A 109.9
O6 C30 H30B 109.9
C31 C30 H30B 109.9
H30A C30 H30B 108.3
O7 C31 C30 108.4(5)
O7 C31 H31A 110.0
C30 C31 H31A 110.0
O7 C31 H31B 110.0
C30 C31 H31B 110.0
H31A C31 H31B 108.4
O7 C32 C33 108.3(5)
O7 C32 H32A 110.0
C33 C32 H32A 110.0
O7 C32 H32B 110.0
C33 C32 H32B 110.0
H32A C32 H32B 108.4
O2 C33 C32 108.4(5)
O2 C33 H33A 110.0
C32 C33 H33A 110.0
O2 C33 H33B 110.0
C32 C33 H33B 110.0
H33A C33 H33B 108.4
C35 C34 H34A 109.5
C35 C34 H34B 109.5
H34A C34 H34B 109.5
C35 C34 H34C 109.5
H34A C34 H34C 109.5
H34B C34 H34C 109.5
C40 C35 C36 116.7(6)
C40 C35 C34 122.0(6)
C36 C35 C34 121.3(6)
C37 C36 C35 121.1(6)
C37 C36 H36 119.5
C35 C36 H36 119.5
C38 C37 C36 120.3(6)
C38 C37 H37 119.9
C36 C37 H37 119.9
C39 C38 C37 119.5(7)
C39 C38 H38 120.3
C37 C38 H38 120.3
C38 C39 C40 121.1(7)
C38 C39 H39 119.5
C40 C39 H39 119.5
C39 C40 C35 121.3(6)
C39 C40 H40 119.3
C35 C40 H40 119.3
O1 C100 C2 118.3(5)
O1 C100 Ge1 122.8(4)
C2 C100 Ge1 118.8(4)
O1 C100 K1 48.4(3)
C2 C100 K1 135.1(3)
Ge1 C100 K1 87.13(18)
C100 Ge1 Si5' 110.83(17)
C100 Ge1 Si1 103.94(15)
Si5' Ge1 Si1 111.27(9)
C100 Ge1 Si5 87.80(16)
Si1 Ge1 Si5 98.64(6)
Si7' Ge2 Si6 107.3(2)
Si7' Ge2 Si2 109.0(3)
Si6 Ge2 Si2 113.29(6)
Si6 Ge2 Si4' 97.73(12)
Si2 Ge2 Si4' 108.75(9)
Si6 Ge2 Si4 117.68(9)
Si2 Ge2 Si4 108.38(7)
Si6 Ge2 Si7 102.8(4)
Si2 Ge2 Si7 103.2(4)
O1 K1 O4 86.13(12)
O1 K1 O2 78.78(11)
O4 K1 O2 117.88(11)
O1 K1 O7 117.76(12)
O4 K1 O7 152.28(12)
O2 K1 O7 59.06(11)
O1 K1 O3 72.21(11)
O4 K1 O3 59.74(10)
O2 K1 O3 58.23(10)
O7 K1 O3 111.85(11)
O1 K1 O5 125.88(12)
O4 K1 O5 58.38(11)
O2 K1 O5 151.93(11)
O7 K1 O5 109.96(11)
O3 K1 O5 112.42(11)
O1 K1 O6 133.50(12)
O4 K1 O6 115.46(11)
O2 K1 O6 118.32(11)
O7 K1 O6 59.27(11)
O3 K1 O6 154.26(11)
O5 K1 O6 57.08(11)
O1 K1 C100 19.76(13)
O4 K1 C100 105.86(12)
O2 K1 C100 70.68(11)
O7 K1 C100 98.83(12)
O3 K1 C100 83.70(11)
O5 K1 C100 137.07(12)
O6 K1 C100 120.48(12)
O1 K1 C24 62.84(13)
O4 K1 C24 41.93(12)
O2 K1 C24 78.63(12)
O7 K1 C24 134.83(12)
O3 K1 C24 23.07(11)
O5 K1 C24 99.86(12)
O6 K1 C24 156.19(12)
C100 K1 C24 79.69(13)
C100 O1 K1 111.9(4)
C22 O2 C33 112.2(4)
C22 O2 K1 120.3(3)
C33 O2 K1 118.1(3)
C23 O3 C24 111.3(4)
C23 O3 K1 109.1(3)
C24 O3 K1 104.1(3)
C25 O4 C26 112.0(4)
C25 O4 K1 118.7(3)
C26 O4 K1 120.9(3)
C28 O5 C27 112.5(4)
C28 O5 K1 115.7(3)
C27 O5 K1 112.8(3)
C29 O6 C30 111.1(4)
C29 O6 K1 118.8(3)
C30 O6 K1 115.2(3)
C31 O7 C32 110.9(4)
C31 O7 K1 109.3(3)
C32 O7 K1 111.0(3)
C8 Si1 C9 105.6(2)
C8 Si1 Si2 107.23(18)
C9 Si1 Si2 103.71(19)
C8 Si1 Ge1 118.48(19)
C9 Si1 Ge1 109.58(16)
Si2 Si1 Ge1 111.14(6)
C11 Si2 C10 106.9(3)
C11 Si2 Si1 107.25(18)
C10 Si2 Si1 109.0(2)
C11 Si2 Ge2 108.55(18)
C10 Si2 Ge2 109.04(18)
Si1 Si2 Ge2 115.72(7)
C18 Si6 C16 118.6(9)
C18 Si6 C17 107.0(4)
C16 Si6 C17 99.1(8)
C18 Si6 C16' 93.9(11)
C17 Si6 C16' 115.8(9)
C18 Si6 Ge2 110.1(3)
C16 Si6 Ge2 109.3(5)
C17 Si6 Ge2 112.3(3)
C16' Si6 Ge2 115.7(5)
C20 Si7 C19 125.3(15)
C20 Si7 C21 112.2(14)
C19 Si7 C21 86.5(10)
C20 Si7 Ge2 129.8(15)
C19 Si7 Ge2 98.0(9)
C21 Si7 Ge2 92.7(8)
C21' Si7' C19' 111.7(8)
C21' Si7' C20' 95.6(8)
C19' Si7' C20' 96.8(9)
C21' Si7' Ge2 123.5(6)
C19' Si7' Ge2 119.3(8)
C20' Si7' Ge2 100.7(6)
Si7 C19 H19A 109.5
Si7 C19 H19B 109.5
H19A C19 H19B 109.5
Si7 C19 H19C 109.5
H19A C19 H19C 109.5
H19B C19 H19C 109.5
Si7 C20 H7A 109.5
Si7 C20 H7B 109.5
H7A C20 H7B 109.5
Si7 C20 H7C 109.5
H7A C20 H7C 109.5
H7B C20 H7C 109.5
Si7 C21 H21A 109.5
Si7 C21 H21B 109.5
H21A C21 H21B 109.5
Si7 C21 H21C 109.5
H21A C21 H21C 109.5
H21B C21 H21C 109.5
Si7' C19' H19D 109.5
Si7' C19' H19E 109.5
H19D C19' H19E 109.5
Si7' C19' H19F 109.5
H19D C19' H19F 109.5
H19E C19' H19F 109.5
Si7' C20' H20A 109.5
Si7' C20' H20B 109.5
H20A C20' H20B 109.5
Si7' C20' H20C 109.5
H20A C20' H20C 109.5
H20B C20' H20C 109.5
Si7' C21' H21D 109.5
Si7' C21' H21E 109.5
H21D C21' H21E 109.5
Si7' C21' H21F 109.5
H21D C21' H21F 109.5
H21E C21' H21F 109.5
C13 Si4 C12 110.3(8)
C13 Si4 Si5 106.3(3)
C12 Si4 Si5 105.5(7)
C13 Si4 Ge2 110.9(4)
C12 Si4 Ge2 110.8(9)
Si5 Si4 Ge2 112.82(12)
Si4 C12 H12A 109.5
Si4 C12 H12B 109.5
H12A C12 H12B 109.5
Si4 C12 H12C 109.5
H12A C12 H12C 109.5
H12B C12 H12C 109.5
Si4' C12' H12D 109.5
Si4' C12' H12E 109.5
H12D C12' H12E 109.5
Si4' C12' H12F 109.5
H12D C12' H12F 109.5
H12E C12' H12F 109.5
Si4 C13 H13A 109.5
Si4 C13 H13B 109.5
H13A C13 H13B 109.5
Si4 C13 H13C 109.5
H13A C13 H13C 109.5
H13B C13 H13C 109.5
C14 Si5 C15 112.3(7)
C14 Si5 Si4 110.7(3)
C15 Si5 Si4 100.7(8)
C14 Si5 Ge1 118.5(3)
C15 Si5 Ge1 104.3(8)
Si4 Si5 Ge1 108.69(11)
Si5 C14 H14A 109.5
Si5 C14 H14B 109.5
H14A C14 H14B 109.5
Si5 C14 H14C 109.5
H14A C14 H14C 109.5
H14B C14 H14C 109.5
Si5 C15 H15A 109.5
Si5 C15 H15B 109.5
H15A C15 H15B 109.5
Si5 C15 H15C 109.5
H15A C15 H15C 109.5
H15B C15 H15C 109.5
Si5' C15' H15D 109.5
Si5' C15' H15E 109.5
H15D C15' H15E 109.5
Si5' C15' H15F 109.5
H15D C15' H15F 109.5
H15E C15' H15F 109.5
C13' Si4' C12' 113.0(11)
C13' Si4' Si5' 108.7(5)
C12' Si4' Si5' 107.5(14)
C13' Si4' Ge2 112.8(5)
C12' Si4' Ge2 102.2(12)
Si5' Si4' Ge2 112.44(19)
Si4' C13' H13D 109.5
Si4' C13' H13E 109.5
H13D C13' H13E 109.5
Si4' C13' H13F 109.5
H13D C13' H13F 109.5
H13E C13' H13F 109.5
C14' Si5' C15' 115.0(10)
C14' Si5' Ge1 112.7(4)
C15' Si5' Ge1 110.7(13)
C14' Si5' Si4' 106.7(4)
C15' Si5' Si4' 94.9(11)
Ge1 Si5' Si4' 115.72(16)
Si5' C14' H14D 109.5
Si5' C14' H14E 109.5
H14D C14' H14E 109.5
Si5' C14' H14F 109.5
H14D C14' H14F 109.5
H14E C14' H14F 109.5
Si6 C16' H16A 109.5
Si6 C16' H16B 109.5
H16A C16' H16B 109.5
Si6 C16' H16C 109.5
H16A C16' H16C 109.5
H16B C16' H16C 109.5
Si6 C16 H16D 109.5
Si6 C16 H16E 109.5
H16D C16 H16E 109.5
Si6 C16 H16F 109.5
H16D C16 H16F 109.5
H16E C16 H16F 109.5

loop_
_geom_bond_atom_site_label_1
_geom_bond_atom_site_label_2
_geom_bond_distance
C1 C7 1.469(10)
C1 H1A 0.9800
C1 H1B 0.9800
C1 H1C 0.9800
C2 C7 1.398(8)
C2 C3 1.418(8)
C2 C100 1.501(7)
C3 C4 1.368(8)
C3 H3 0.9500
C4 C5 1.360(10)
C4 H4 0.9500
C5 C6 1.350(11)
C5 H5 0.9500
C6 C7 1.437(10)
C6 H6 0.9500
C8 Si1 1.888(5)
C8 H8A 0.9800
C8 H8B 0.9800
C8 H8C 0.9800
C9 Si1 1.913(5)
C9 H9A 0.9800
C9 H9B 0.9800
C9 H9C 0.9800
C10 Si2 1.904(5)
C10 H10A 0.9800
C10 H10B 0.9800
C10 H10C 0.9800
C11 Si2 1.876(6)
C11 H11A 0.9800
C11 H11B 0.9800
C11 H11C 0.9800
C17 Si6 1.874(7)
C17 H17A 0.9800
C17 H17B 0.9800
C17 H17C 0.9800
C18 Si6 1.858(8)
C18 H18A 0.9800
C18 H18B 0.9800
C18 H18C 0.9800
C22 O2 1.414(6)
C22 C23 1.489(8)
C22 H22A 0.9900
C22 H22B 0.9900
C23 O3 1.417(6)
C23 H23A 0.9900
C23 H23B 0.9900
C24 O3 1.425(6)
C24 C25 1.491(7)
C24 K1 3.529(6)
C24 H24A 0.9900
C24 H24B 0.9900
C25 O4 1.416(6)
C25 H25A 0.9900
C25 H25B 0.9900
C26 O4 1.433(6)
C26 C27 1.490(8)
C26 H26A 0.9900
C26 H26B 0.9900
C27 O5 1.424(7)
C27 H27A 0.9900
C27 H27B 0.9900
C28 O5 1.423(7)
C28 C29 1.491(9)
C28 H28A 0.9900
C28 H28B 0.9900
C29 O6 1.423(6)
C29 H29A 0.9900
C29 H29B 0.9900
C30 O6 1.424(7)
C30 C31 1.501(8)
C30 H30A 0.9900
C30 H30B 0.9900
C31 O7 1.424(7)
C31 H31A 0.9900
C31 H31B 0.9900
C32 O7 1.425(6)
C32 C33 1.500(8)
C32 H32A 0.9900
C32 H32B 0.9900
C33 O2 1.420(6)
C33 H33A 0.9900
C33 H33B 0.9900
C34 C35 1.488(9)
C34 H34A 0.9800
C34 H34B 0.9800
C34 H34C 0.9800
C35 C40 1.381(8)
C35 C36 1.386(8)
C36 C37 1.380(10)
C36 H36 0.9500
C37 C38 1.353(10)
C37 H37 0.9500
C38 C39 1.349(9)
C38 H38 0.9500
C39 C40 1.364(9)
C39 H39 0.9500
C40 H40 0.9500
C100 O1 1.236(6)
C100 Ge1 2.007(5)
C100 K1 3.393(5)
Ge1 Si5' 2.299(3)
Ge1 Si1 2.4019(14)
Ge1 Si5 2.512(2)
Ge2 Si7' 2.324(10)
Ge2 Si6 2.3762(17)
Ge2 Si2 2.3965(14)
Ge2 Si4' 2.398(4)
Ge2 Si4 2.405(2)
Ge2 Si7 2.467(15)
K1 O1 2.733(4)
K1 O4 2.797(4)
K1 O2 2.837(4)
K1 O7 2.856(4)
K1 O3 2.900(4)
K1 O5 2.903(4)
K1 O6 2.915(4)
Si1 Si2 2.343(2)
Si6 C16 1.869(15)
Si6 C16' 1.935(16)
Si7 C20 1.29(3)
Si7 C19 2.12(3)
Si7 C21 2.26(2)
Si7' C21' 1.841(14)
Si7' C19' 1.854(16)
Si7' C20' 2.22(2)
C19 H19A 0.9800
C19 H19B 0.9800
C19 H19C 0.9800
C20 H7A 0.9800
C20 H7B 0.9800
C20 H7C 0.9800
C21 H21A 0.9800
C21 H21B 0.9800
C21 H21C 0.9800
C19' H19D 0.9800
C19' H19E 0.9800
C19' H19F 0.9800
C20' H20A 0.9800
C20' H20B 0.9800
C20' H20C 0.9800
C21' H21D 0.9800
C21' H21E 0.9800
C21' H21F 0.9800
Si4 C13 1.861(10)
Si4 C12 1.92(2)
Si4 Si5 2.335(3)
C12 H12A 0.9800
C12 H12B 0.9800
C12 H12C 0.9800
C12' Si4' 2.00(3)
C12' H12D 0.9800
C12' H12E 0.9800
C12' H12F 0.9800
C13 H13A 0.9800
C13 H13B 0.9800
C13 H13C 0.9800
Si5 C14 1.888(9)
Si5 C15 1.96(2)
C14 H14A 0.9800
C14 H14B 0.9800
C14 H14C 0.9800
C15 H15A 0.9800
C15 H15B 0.9800
C15 H15C 0.9800
C15' Si5' 2.06(4)
C15' H15D 0.9800
C15' H15E 0.9800
C15' H15F 0.9800
Si4' C13' 1.888(15)
Si4' Si5' 2.329(5)
C13' H13D 0.9800
C13' H13E 0.9800
C13' H13F 0.9800
Si5' C14' 1.889(13)
C14' H14D 0.9800
C14' H14E 0.9800
C14' H14F 0.9800
C16' H16A 0.9800
C16' H16B 0.9800
C16' H16C 0.9800
C16 H16D 0.9800
C16 H16E 0.9800
C16 H16F 0.9800

loop_
_geom_hbond_atom_site_label_D
_geom_hbond_atom_site_label_H
_geom_hbond_atom_site_label_A
_geom_hbond_distance_DH
_geom_hbond_distance_HA
_geom_hbond_distance_DA
_geom_hbond_angle_DHA
C23 H23A O1 0.99 2.61 3.340(6) 130.5
C24 H24B O1 0.99 2.57 3.334(7) 133.8

loop_
_geom_torsion_atom_site_label_1
_geom_torsion_atom_site_label_2
_geom_torsion_atom_site_label_3
_geom_torsion_atom_site_label_4
_geom_torsion
C7 C2 C3 C4 0.8(8)
C100 C2 C3 C4 179.8(5)
C2 C3 C4 C5 1.5(9)
C3 C4 C5 C6 -0.9(10)
C4 C5 C6 C7 -2.0(10)
C3 C2 C7 C6 -3.5(8)
C100 C2 C7 C6 177.6(5)
C3 C2 C7 C1 179.3(6)
C100 C2 C7 C1 0.3(9)
C5 C6 C7 C2 4.2(9)
C5 C6 C7 C1 -178.6(6)
O2 C22 C23 O3 -63.3(5)
O3 C24 C25 O4 67.3(5)
K1 C24 C25 O4 19.9(3)
O4 C26 C27 O5 -60.5(6)
O5 C28 C29 O6 61.7(6)
O6 C30 C31 O7 -68.6(6)
O7 C32 C33 O2 65.6(6)
C40 C35 C36 C37 -0.2(9)
C34 C35 C36 C37 -179.9(6)
C35 C36 C37 C38 -1.3(10)
C36 C37 C38 C39 2.0(11)
C37 C38 C39 C40 -1.4(11)
C38 C39 C40 C35 0.0(11)
C36 C35 C40 C39 0.8(9)
C34 C35 C40 C39 -179.5(6)
C7 C2 C100 O1 56.6(7)
C3 C2 C100 O1 -122.4(6)
C7 C2 C100 Ge1 -127.3(5)
C3 C2 C100 Ge1 53.7(6)
C7 C2 C100 K1 114.7(5)
C3 C2 C100 K1 -64.3(7)
C2 C100 O1 K1 126.7(4)
Ge1 C100 O1 K1 -49.2(4)
C23 C22 O2 C33 177.4(4)
C23 C22 O2 K1 31.6(5)
C32 C33 O2 C22 175.3(4)
C32 C33 O2 K1 -38.0(6)
C22 C23 O3 C24 176.4(4)
C22 C23 O3 K1 62.1(4)
C25 C24 O3 C23 176.1(4)
K1 C24 O3 C23 -117.4(4)
C25 C24 O3 K1 -66.6(4)
C24 C25 O4 C26 -177.7(4)
C24 C25 O4 K1 -29.2(5)
C27 C26 O4 C25 -174.5(5)
C27 C26 O4 K1 37.8(6)
C29 C28 O5 C27 173.8(4)
C29 C28 O5 K1 -54.5(5)
C26 C27 O5 C28 -172.4(5)
C26 C27 O5 K1 54.5(5)
C28 C29 O6 C30 -177.7(5)
C28 C29 O6 K1 -40.5(6)
C31 C30 O6 C29 174.6(5)
C31 C30 O6 K1 35.8(6)
C30 C31 O7 C32 -172.8(5)
C30 C31 O7 K1 64.5(5)
C33 C32 O7 C31 178.3(5)
C33 C32 O7 K1 -60.0(5)

loop_
_publcif_info_datablock.id
_publcif_info_datablock.publ_exptl
_publcif_info_datablock.publ_geom
_publcif_info_datablock.structure
{5e3711f3-6f6e-4074-9a7b-91fe1193cf93} y y y
